data_4330840
loop_
_publ_author_name
'Matthew J. Polinski'
'Shuao Wang'
'Evgeny V. Alekseev'
'Justin N. Cross'
'Wulf Depmeier'
'Thomas E. Albrecht-Schmitt'

_publ_section_title
;
 Effect of pH and Reaction Time on the Structures of Early Lanthanide(III)
 Borate Perchlorates
;
_journal_name_full 'Inorganic Chemistry'
_journal_page_first 11541
_journal_page_last 11548
_journal_paper_doi 10.1021/ic301421e
_journal_volume 51
_journal_year 2012
_chemical_formula_moiety Nd[B8O10(OH)6(H2O)(ClO4)]0.5H2O
_chemical_formula_sum 'B8 Cl Nd O21.5'
_chemical_formula_weight 610.17
_chemical_name_common 'Neodymium(III) Octaborate Perchlorate'
_chemical_name_systematic
; 
 ? 
;
_space_group_IT_number 14
_symmetry_cell_setting monoclinic
_symmetry_space_group_name_Hall '-P 2yn'
_symmetry_space_group_name_H-M 'P 1 21/n 1'
_atom_sites_solution_hydrogens none
_atom_sites_solution_primary direct
_atom_sites_solution_secondary difmap
_audit_creation_method SHELXL-97
_cell_angle_alpha 90.00
_cell_angle_beta 97.171(11)
_cell_angle_gamma 90.00
_cell_formula_units_Z 4
_cell_length_a 9.796(8)
_cell_length_b 8.200(7)
_cell_length_c 21.248(18)
_cell_measurement_reflns_used 3862
_cell_measurement_temperature 100(2)
_cell_measurement_theta_max 27.53
_cell_measurement_theta_min 1.93
_cell_volume 1693(2)
_computing_cell_refinement 'Smart Saint'
_computing_data_collection Smart
_computing_data_reduction SAINT
_computing_molecular_graphics 'SHELXP-91 (Sheldrick, 1997)'
_computing_publication_material 'SHELXCIF-97 (Sheldrick, 2000)'
_computing_structure_refinement 'SHELXL-97 (Sheldrick, 2008)'
_computing_structure_solution 'SHELXS-97 (Sheldrick, 2008)'
_diffrn_ambient_temperature 100(2)
_diffrn_detector_area_resol_mean 0
_diffrn_measured_fraction_theta_full 0.988
_diffrn_measured_fraction_theta_max 0.988
_diffrn_measurement_device_type 'BRUKER apex II'
_diffrn_measurement_method '0.5 wide w/ exposures'
_diffrn_radiation_monochromator 'Quazar Optics'
_diffrn_radiation_source 'Imus microfocused'
_diffrn_radiation_type MoK\a
_diffrn_radiation_wavelength 0.71073
_diffrn_reflns_av_R_equivalents 0.0495
_diffrn_reflns_av_sigmaI/netI 0.0556
_diffrn_reflns_limit_h_max 12
_diffrn_reflns_limit_h_min -10
_diffrn_reflns_limit_k_max 10
_diffrn_reflns_limit_k_min -10
_diffrn_reflns_limit_l_max 27
_diffrn_reflns_limit_l_min -27
_diffrn_reflns_number 11474
_diffrn_reflns_theta_full 27.53
_diffrn_reflns_theta_max 27.53
_diffrn_reflns_theta_min 1.93
_exptl_absorpt_coefficient_mu 3.338
_exptl_absorpt_correction_T_max 0.983
_exptl_absorpt_correction_T_min 0.783
_exptl_absorpt_correction_type numerical
_exptl_absorpt_process_details SHELTXPREP
_exptl_crystal_colour Colorless
_exptl_crystal_density_diffrn 2.393
_exptl_crystal_description Tablet
_exptl_crystal_F_000 1156
_exptl_crystal_size_max 0.078
_exptl_crystal_size_mid 0.061
_exptl_crystal_size_min 0.005
_refine_diff_density_max 1.982
_refine_diff_density_min -1.535
_refine_diff_density_rms 0.213
_refine_ls_extinction_method none
_refine_ls_goodness_of_fit_ref 1.034
_refine_ls_hydrogen_treatment none
_refine_ls_matrix_type full
_refine_ls_number_parameters 304
_refine_ls_number_reflns 3862
_refine_ls_number_restraints 6
_refine_ls_restrained_S_all 1.034
_refine_ls_R_factor_all 0.0549
_refine_ls_R_factor_gt 0.0390
_refine_ls_shift/su_max 0.002
_refine_ls_shift/su_mean 0.000
_refine_ls_structure_factor_coef Fsqd
_refine_ls_weighting_details 'calc w=1/[\s^2^(Fo^2^)+(0.0450P)^2^+5.5405P] where P=(Fo^2^+2Fc^2^)/3'
_refine_ls_weighting_scheme calc
_refine_ls_wR_factor_gt 0.0886
_refine_ls_wR_factor_ref 0.0947
_reflns_number_gt 3110
_reflns_number_total 3862
_reflns_threshold_expression >2sigma(I)
_cod_data_source_file ic301421e_si_002_04.cif
_cod_data_source_block NdBClO-1
_cod_original_formula_sum 'B8 Cl Nd O21.50'
_cod_database_code 4330840

loop_
_symmetry_equiv_pos_as_xyz
'x, y, z'
'-x+1/2, y+1/2, -z+1/2'
'-x, -y, -z'
'x-1/2, -y-1/2, z-1/2'

loop_
_atom_site_label
_atom_site_type_symbol
_atom_site_fract_x
_atom_site_fract_y
_atom_site_fract_z
_atom_site_U_iso_or_equiv
_atom_site_adp_type
_atom_site_occupancy
_atom_site_symmetry_multiplicity
_atom_site_calc_flag
_atom_site_refinement_flags
Nd1 Nd 1.48625(3) 0.45509(3) 0.699832(14) 0.00660(10) Uani 1 1 d .
Cl1A Cl 1.50758(18) 0.32628(19) 0.86984(7) 0.0140(5) Uani 0.865(6) 1 d P
Cl1B Cl 1.6070(13) 0.3807(13) 0.8735(5) 0.019(4) Uani 0.135(6) 1 d P
O12 O 1.2383(3) 0.4650(4) 0.72622(17) 0.0069(7) Uani 1 1 d .
O11 O 1.7484(4) 0.4652(4) 0.72471(17) 0.0072(7) Uani 1 1 d .
O10 O 1.3736(3) 0.1717(4) 0.71922(17) 0.0076(8) Uani 1 1 d .
O9 O 1.3223(4) 0.3727(5) 0.60464(18) 0.0121(8) Uani 1 1 d .
O8 O 1.6100(4) 0.1739(4) 0.72197(18) 0.0096(8) Uani 1 1 d .
O7 O 1.3539(4) 0.7025(4) 0.75151(17) 0.0065(7) Uani 1 1 d .
O6 O 1.6470(4) 0.7046(4) 0.74635(17) 0.0074(8) Uani 1 1 d .
O5 O 1.5996(4) 0.3570(5) 0.60422(18) 0.0126(8) Uani 1 1 d .
O4 O 1.5185(4) 0.4317(5) 0.81510(18) 0.0155(9) Uani 1 1 d .
O3A O 1.3798(6) 0.2422(8) 0.8594(3) 0.0344(18) Uani 0.876(11) 1 d P
O3B O 1.732(5) 0.471(6) 0.877(2) 0.043(14) Uani 0.124(11) 1 d P
O2 O 1.6229(5) 0.2122(6) 0.8740(2) 0.0331(13) Uani 1 1 d .
O1 O 1.5174(5) 0.4232(5) 0.9254(2) 0.0248(11) Uani 1 1 d .
O21 O 1.5033(4) -0.0646(4) 0.76294(17) 0.0073(7) Uani 1 1 d .
O20 O 1.4783(4) -0.0126(5) 0.65088(18) 0.0118(8) Uani 1 1 d .
O19 O 1.9358(4) 0.3066(5) 0.55116(18) 0.0140(9) Uani 1 1 d .
O18 O 1.8514(4) 0.3164(4) 0.64915(17) 0.0093(8) Uani 1 1 d .
O17 O 1.4612(4) 0.6736(5) 0.62667(19) 0.0180(9) Uani 1 1 d .
O16 O 1.0919(4) 0.3296(4) 0.64661(17) 0.0077(8) Uani 1 1 d .
O15 O 1.6649(4) 0.3107(7) 0.5001(2) 0.0275(12) Uani 1 1 d .
O14 O 1.4341(4) 0.3354(7) 0.51215(19) 0.0254(11) Uani 1 1 d .
O13 O 1.1908(4) 0.3390(7) 0.5059(2) 0.0273(12) Uani 1 1 d .
B1 B 1.2368(6) 0.6166(7) 0.7531(3) 0.0074(11) Uani 1 1 d .
B2 B 1.4905(6) 0.0649(7) 0.7114(3) 0.0093(12) Uani 1 1 d .
B8 B 1.7668(6) 0.6181(7) 0.7503(3) 0.0066(11) Uani 1 1 d .
B7 B 1.8614(6) 0.3546(7) 0.7163(3) 0.0072(11) Uani 1 1 d .
B6 B 1.1197(6) 0.3558(7) 0.7150(3) 0.0048(11) Uani 1 1 d U
B5 B 1.9611(6) 0.3168(7) 0.6162(3) 0.0111(13) Uani 1 1 d .
B4 B 1.3172(7) 0.3482(9) 0.5404(3) 0.0156(14) Uani 1 1 d .
B3 B 1.5685(7) 0.3357(9) 0.5405(3) 0.0159(14) Uani 1 1 d .
O1W O 1.2766(10) 0.0259(11) 0.5501(5) 0.027(2) Uiso 0.50 1 d P

loop_
_atom_site_aniso_label
_atom_site_aniso_U_11
_atom_site_aniso_U_22
_atom_site_aniso_U_33
_atom_site_aniso_U_23
_atom_site_aniso_U_13
_atom_site_aniso_U_12
Nd1 0.00452(14) 0.00588(14) 0.00934(16) 0.00016(12) 0.00062(10) -0.00014(12)
Cl1A 0.0183(11) 0.0131(8) 0.0104(8) 0.0002(6) 0.0009(6) -0.0003(7)
Cl1B 0.030(8) 0.007(5) 0.017(6) -0.001(4) -0.004(5) 0.004(5)
O12 0.0038(17) 0.0060(17) 0.0111(19) -0.0013(15) 0.0023(14) 0.0000(14)
O11 0.0060(17) 0.0054(17) 0.0103(19) -0.0010(15) 0.0022(14) -0.0006(15)
O10 0.0027(17) 0.0073(17) 0.013(2) 0.0027(15) 0.0015(14) 0.0001(14)
O9 0.0077(18) 0.019(2) 0.010(2) -0.0013(17) 0.0001(15) -0.0037(16)
O8 0.0079(18) 0.0078(18) 0.013(2) 0.0030(15) -0.0004(15) -0.0008(15)
O7 0.0054(17) 0.0060(17) 0.0084(19) -0.0004(14) 0.0022(14) 0.0009(14)
O6 0.0060(17) 0.0057(17) 0.011(2) 0.0001(15) 0.0022(14) 0.0014(14)
O5 0.0082(18) 0.022(2) 0.0081(19) -0.0016(17) 0.0005(15) 0.0016(17)
O4 0.019(2) 0.017(2) 0.010(2) 0.0024(16) -0.0014(17) -0.0006(17)
O3A 0.039(4) 0.047(4) 0.018(3) 0.000(3) 0.006(2) -0.029(3)
O3B 0.05(3) 0.04(3) 0.04(3) 0.00(2) 0.03(2) 0.01(2)
O2 0.052(3) 0.028(3) 0.018(2) 0.003(2) 0.001(2) 0.025(2)
O1 0.038(3) 0.022(2) 0.014(2) -0.0049(18) 0.002(2) -0.002(2)
O21 0.0062(17) 0.0038(17) 0.0117(19) 0.0006(14) 0.0006(14) -0.0004(14)
O20 0.017(2) 0.0095(18) 0.010(2) -0.0019(15) 0.0027(16) -0.0005(16)
O19 0.0101(19) 0.023(2) 0.008(2) -0.0012(16) -0.0023(15) 0.0009(17)
O18 0.0071(18) 0.0101(18) 0.010(2) 0.0010(15) 0.0003(15) -0.0019(15)
O17 0.031(2) 0.0076(19) 0.016(2) -0.0004(16) 0.0041(18) -0.0001(18)
O16 0.0062(18) 0.0084(18) 0.0086(19) -0.0022(15) 0.0021(15) 0.0013(14)
O15 0.010(2) 0.061(3) 0.012(2) -0.010(2) 0.0040(17) -0.002(2)
O14 0.009(2) 0.058(3) 0.010(2) -0.001(2) 0.0019(17) -0.003(2)
O13 0.005(2) 0.064(4) 0.012(2) -0.009(2) -0.0022(16) -0.007(2)
B1 0.007(3) 0.007(3) 0.007(3) -0.001(2) -0.004(2) 0.000(2)
B2 0.004(3) 0.008(3) 0.015(3) 0.003(2) 0.001(2) 0.003(2)
B8 0.007(3) 0.006(3) 0.007(3) 0.001(2) 0.001(2) 0.001(2)
B7 0.009(3) 0.007(3) 0.005(3) -0.002(2) 0.000(2) -0.003(2)
B6 0.0042(17) 0.0033(17) 0.0070(18) 0.0010(15) 0.0010(15) 0.0002(15)
B5 0.008(3) 0.006(3) 0.019(4) -0.001(2) 0.002(3) 0.001(2)
B4 0.011(3) 0.026(4) 0.010(3) -0.005(3) 0.000(2) -0.007(3)
B3 0.008(3) 0.027(4) 0.012(3) -0.003(3) 0.001(3) -0.003(3)

loop_
_atom_type_symbol
_atom_type_description
_atom_type_scat_dispersion_real
_atom_type_scat_dispersion_imag
_atom_type_scat_source
B B 0.0013 0.0007 'International Tables Vol C Tables 4.2.6.8 and 6.1.1.4'
O O 0.0106 0.0060 'International Tables Vol C Tables 4.2.6.8 and 6.1.1.4'
Cl Cl 0.1484 0.1585 'International Tables Vol C Tables 4.2.6.8 and 6.1.1.4'
Nd Nd -0.1943 3.0179 'International Tables Vol C Tables 4.2.6.8 and 6.1.1.4'

loop_
_geom_angle_atom_site_label_1
_geom_angle_atom_site_label_2
_geom_angle_atom_site_label_3
_geom_angle
_geom_angle_site_symmetry_1
_geom_angle_site_symmetry_3
O17 Nd1 O4 135.23(14) . .
O17 Nd1 O9 70.80(14) . .
O4 Nd1 O9 140.99(14) . .
O17 Nd1 O11 97.50(13) . .
O4 Nd1 O11 78.11(13) . .
O9 Nd1 O11 134.38(12) . .
O17 Nd1 O12 95.53(14) . .
O4 Nd1 O12 77.88(13) . .
O9 Nd1 O12 69.90(13) . .
O11 Nd1 O12 155.34(12) . .
O17 Nd1 O5 74.73(14) . .
O4 Nd1 O5 139.20(13) . .
O9 Nd1 O5 64.81(13) . .
O11 Nd1 O5 69.57(12) . .
O12 Nd1 O5 134.42(12) . .
O17 Nd1 O8 142.43(13) . .
O4 Nd1 O8 75.60(13) . .
O9 Nd1 O8 98.22(13) . .
O11 Nd1 O8 63.97(12) . .
O12 Nd1 O8 114.77(12) . .
O5 Nd1 O8 68.26(13) . .
O17 Nd1 O10 139.65(13) . .
O4 Nd1 O10 77.12(13) . .
O9 Nd1 O10 69.49(12) . .
O11 Nd1 O10 115.27(11) . .
O12 Nd1 O10 64.23(12) . .
O5 Nd1 O10 94.52(13) . .
O8 Nd1 O10 52.24(12) . .
O17 Nd1 O6 70.95(14) . .
O4 Nd1 O6 72.22(12) . .
O9 Nd1 O6 141.73(12) . .
O11 Nd1 O6 51.23(11) . .
O12 Nd1 O6 114.98(12) . .
O5 Nd1 O6 103.78(13) . .
O8 Nd1 O6 111.49(12) . .
O10 Nd1 O6 148.46(11) . .
O17 Nd1 O7 71.56(14) . .
O4 Nd1 O7 70.17(13) . .
O9 Nd1 O7 103.70(13) . .
O11 Nd1 O7 114.24(11) . .
O12 Nd1 O7 51.19(11) . .
O5 Nd1 O7 146.28(12) . .
O8 Nd1 O7 145.02(12) . .
O10 Nd1 O7 111.50(12) . .
O6 Nd1 O7 64.55(12) . .
O17 Nd1 B1 83.95(16) . .
O4 Nd1 B1 71.19(15) . .
O9 Nd1 B1 87.41(15) . .
O11 Nd1 B1 136.42(14) . .
O12 Nd1 B1 25.61(13) . .
O5 Nd1 B1 149.16(14) . .
O8 Nd1 B1 132.51(14) . .
O10 Nd1 B1 87.42(15) . .
O6 Nd1 B1 89.59(14) . .
O7 Nd1 B1 25.62(13) . .
O17 Nd1 B8 85.19(16) . .
O4 Nd1 B8 71.98(15) . .
O9 Nd1 B8 146.93(14) . .
O11 Nd1 B8 25.50(13) . .
O12 Nd1 B8 136.81(14) . .
O5 Nd1 B8 87.53(15) . .
O8 Nd1 B8 86.97(15) . .
O10 Nd1 B8 133.92(13) . .
O6 Nd1 B8 25.82(13) . .
O7 Nd1 B8 89.18(14) . .
B1 Nd1 B8 112.97(16) . .
Cl1B Cl1A O1 74.8(6) . .
Cl1B Cl1A O3A 173.4(7) . .
O1 Cl1A O3A 111.7(3) . .
Cl1B Cl1A O2 64.6(6) . .
O1 Cl1A O2 109.7(3) . .
O3A Cl1A O2 111.0(4) . .
Cl1B Cl1A O4 69.7(6) . .
O1 Cl1A O4 109.1(3) . .
O3A Cl1A O4 108.2(3) . .
O2 Cl1A O4 107.1(3) . .
Cl1A Cl1B O2 71.6(7) . .
Cl1A Cl1B O3B 174(2) . .
O2 Cl1B O3B 115(2) . .
Cl1A Cl1B O4 67.9(6) . .
O2 Cl1B O4 109.9(8) . .
O3B Cl1B O4 108(2) . .
Cl1A Cl1B O1 63.0(7) . .
O2 Cl1B O1 107.0(8) . .
O3B Cl1B O1 114.4(19) . .
O4 Cl1B O1 102.1(7) . .
B1 O12 B6 125.1(4) . .
B1 O12 Nd1 100.4(3) . .
B6 O12 Nd1 134.4(3) . .
B8 O11 B7 123.6(4) . .
B8 O11 Nd1 101.0(3) . .
B7 O11 Nd1 135.4(3) . .
B1 O10 B2 121.4(4) 2_746 .
B1 O10 Nd1 136.8(3) 2_746 .
B2 O10 Nd1 99.2(3) . .
B4 O9 Nd1 141.1(4) . .
B8 O8 B2 120.7(4) 2_846 .
B8 O8 Nd1 138.0(3) 2_846 .
B2 O8 Nd1 99.5(3) . .
B1 O7 B6 122.7(4) . 2_756
B1 O7 Nd1 94.0(3) . .
B6 O7 Nd1 141.3(3) 2_756 .
B8 O6 B7 120.4(4) . 2_856
B8 O6 Nd1 95.0(3) . .
B7 O6 Nd1 139.8(3) 2_856 .
B3 O5 Nd1 139.8(4) . .
Cl1A O4 Cl1B 42.4(5) . .
Cl1A O4 Nd1 146.3(3) . .
Cl1B O4 Nd1 148.4(5) . .
Cl1B O2 Cl1A 43.8(5) . .
Cl1A O1 Cl1B 42.1(4) . .
B6 O21 B7 115.6(4) 2_746 2_846
B6 O21 B2 122.2(4) 2_746 .
B7 O21 B2 120.8(4) 2_846 .
B5 O18 B7 123.2(4) . .
B5 O16 B6 122.0(4) 1_455 .
B4 O14 B3 128.2(5) . .
O7 B1 O12 114.2(5) . .
O7 B1 O10 123.8(5) . 2_756
O12 B1 O10 121.9(5) . 2_756
O7 B1 Nd1 60.3(3) . .
O12 B1 Nd1 54.0(3) . .
O10 B1 Nd1 173.3(4) 2_756 .
O20 B2 O10 113.0(4) . .
O20 B2 O8 112.7(5) . .
O10 B2 O8 103.8(4) . .
O20 B2 O21 109.2(4) . .
O10 B2 O21 109.3(4) . .
O8 B2 O21 108.8(4) . .
O8 B8 O6 124.3(5) 2_856 .
O8 B8 O11 123.2(5) 2_856 .
O6 B8 O11 112.5(5) . .
O8 B8 Nd1 172.7(4) 2_856 .
O6 B8 Nd1 59.2(3) . .
O11 B8 Nd1 53.5(2) . .
O18 B7 O11 107.2(4) . .
O18 B7 O6 110.4(4) . 2_846
O11 B7 O6 111.0(4) . 2_846
O18 B7 O21 109.5(4) . 2_856
O11 B7 O21 110.2(4) . 2_856
O6 B7 O21 108.5(4) 2_846 2_856
O7 B6 O16 111.1(4) 2_746 .
O7 B6 O12 111.1(4) 2_746 .
O16 B6 O12 107.4(4) . .
O7 B6 O21 109.0(4) 2_746 2_756
O16 B6 O21 108.6(4) . 2_756
O12 B6 O21 109.6(4) . 2_756
O18 B5 O16 121.0(5) . 1_655
O18 B5 O19 117.7(5) . .
O16 B5 O19 121.4(5) 1_655 .
O13 B4 O14 121.2(5) . .
O13 B4 O9 117.4(5) . .
O14 B4 O9 121.4(5) . .
O5 B3 O15 123.8(5) . .
O5 B3 O14 121.2(5) . .
O15 B3 O14 115.0(5) . .

loop_
_geom_bond_atom_site_label_1
_geom_bond_atom_site_label_2
_geom_bond_distance
_geom_bond_site_symmetry_2
Nd1 O17 2.365(4) .
Nd1 O4 2.438(4) .
Nd1 O9 2.513(4) .
Nd1 O11 2.557(4) .
Nd1 O12 2.562(4) .
Nd1 O5 2.563(4) .
Nd1 O8 2.620(4) .
Nd1 O10 2.627(4) .
Nd1 O6 2.693(4) .
Nd1 O7 2.713(4) .
Nd1 B1 3.114(6) .
Nd1 B8 3.123(6) .
Cl1A Cl1B 1.066(12) .
Cl1A O1 1.416(5) .
Cl1A O3A 1.422(6) .
Cl1A O2 1.461(5) .
Cl1A O4 1.464(4) .
Cl1B O2 1.390(11) .
Cl1B O3B 1.43(5) .
Cl1B O4 1.482(11) .
Cl1B O1 1.533(13) .
O12 B1 1.369(7) .
O12 B6 1.463(7) .
O11 B8 1.369(7) .
O11 B7 1.459(7) .
O10 B1 1.370(7) 2_746
O10 B2 1.468(7) .
O9 B4 1.375(8) .
O8 B8 1.355(7) 2_846
O8 B2 1.468(7) .
O7 B1 1.350(7) .
O7 B6 1.452(7) 2_756
O6 B8 1.365(7) .
O6 B7 1.472(7) 2_856
O5 B3 1.362(8) .
O21 B6 1.497(7) 2_746
O21 B7 1.498(7) 2_846
O21 B2 1.520(7) .
O20 B2 1.426(7) .
O19 B5 1.376(8) .
O18 B5 1.353(7) .
O18 B7 1.452(7) .
O16 B5 1.366(7) 1_455
O16 B6 1.460(7) .
O15 B3 1.368(8) .
O14 B4 1.361(8) .
O14 B3 1.378(7) .
O13 B4 1.360(7) .
B1 O10 1.370(7) 2_756
B8 O8 1.355(7) 2_856
B7 O6 1.472(7) 2_846
B7 O21 1.498(7) 2_856
B6 O7 1.452(7) 2_746
B6 O21 1.497(7) 2_756
B5 O16 1.366(7) 1_655
